data_1520505
loop_
_publ_author_name
'Wang, Jia'
'Zhu, Hai-Tao'
'Qiu, Yi-Feng'
'Niu, Yuan'
'Chen, Si'
'Li, Ying-Xiu'
'Liu, Xue-Yuan'
'Liang, Yong-Min'

_publ_section_title
;
 Facile Synthesis of Carbazoles via a Tandem Iodocyclization with
 1,2-Alkyl Migration and Aromatization.
;
_journal_issue 12
_journal_name_full 'Organic letters'
_journal_page_first 3186
_journal_page_last 3189
_journal_paper_doi 10.1021/acs.orglett.5b01590
_journal_volume 17
_journal_year 2015
_chemical_formula_moiety 'C20 H16 I N O'
_chemical_formula_sum 'C20 H16 I N O'
_chemical_formula_weight 413.24
_chemical_name_systematic
;
 ? 
;
_space_group_crystal_system orthorhombic
_space_group_IT_number 61
_space_group_name_Hall '-P 2ac 2ab'
_space_group_name_H-M_alt 'P b c a'
_symmetry_space_group_name_Hall '-P 2ac 2ab'
_symmetry_space_group_name_H-M 'P b c a'
_atom_sites_solution_hydrogens geom
_atom_sites_solution_primary direct
_atom_sites_solution_secondary difmap
_audit_creation_date 2015-05-13
_audit_creation_method
;
Olex2 1.2
(compiled 2014.11.28 svn.r3106 for OlexSys, GUI svn.r4959)
;
_cell_angle_alpha 90.00
_cell_angle_beta 90.00
_cell_angle_gamma 90.00
_cell_formula_units_Z 8
_cell_length_a 7.2355(5)
_cell_length_b 20.9295(19)
_cell_length_c 23.0167(15)
_cell_measurement_reflns_used 1651
_cell_measurement_temperature 293.10(12)
_cell_measurement_theta_max 23.1770
_cell_measurement_theta_min 3.8480
_cell_volume 3485.5(5)
_computing_cell_refinement
;
CrysAlisPro, Agilent Technologies,
Version 1.171.37.33 (release 27-03-2014 CrysAlis171 .NET)
(compiled Mar 27 2014,17:12:48)
;
_computing_data_collection
;
CrysAlisPro, Agilent Technologies,
Version 1.171.37.33 (release 27-03-2014 CrysAlis171 .NET)
(compiled Mar 27 2014,17:12:48)
;
_computing_data_reduction
;
CrysAlisPro, Agilent Technologies,
Version 1.171.37.33 (release 27-03-2014 CrysAlis171 .NET)
(compiled Mar 27 2014,17:12:48)
;
_computing_molecular_graphics 'Olex2 (Dolomanov et al., 2009)'
_computing_publication_material 'Olex2 (Dolomanov et al., 2009)'
_computing_structure_refinement 'ShelXL (Sheldrick, 2008)'
_computing_structure_solution 'ShelXS (Sheldrick, 2008)'
_diffrn_ambient_environment air
_diffrn_ambient_temperature 293.10(12)
_diffrn_detector 'CCD plate'
_diffrn_detector_area_resol_mean 16.0733
_diffrn_detector_type Eos
_diffrn_measured_fraction_theta_full 0.998
_diffrn_measured_fraction_theta_max 0.998
_diffrn_measurement_details
;
  1 omega  -26.00   93.00   1.0000    6.0000
omega____ theta____ kappa____ phi______ frames
    -       20.5854    0.0000 -150.0000 119

  2 omega   72.00   97.00   1.0000    6.0000
omega____ theta____ kappa____ phi______ frames
    -       20.5854 -178.0000  150.0000 25
;
_diffrn_measurement_device 'four-circle diffractometer'
_diffrn_measurement_device_type 'SuperNova, Dual, Cu at zero, Eos'
_diffrn_measurement_method '\w scans'
_diffrn_orient_matrix_UB_11 -0.0114876000
_diffrn_orient_matrix_UB_12 -0.0336596000
_diffrn_orient_matrix_UB_13 -0.0002537000
_diffrn_orient_matrix_UB_21 0.0559822000
_diffrn_orient_matrix_UB_22 -0.0019405000
_diffrn_orient_matrix_UB_23 -0.0252237000
_diffrn_orient_matrix_UB_31 0.0796653000
_diffrn_orient_matrix_UB_32 -0.0034128000
_diffrn_orient_matrix_UB_33 0.0176990000
_diffrn_radiation_monochromator mirror
_diffrn_radiation_probe x-ray
_diffrn_radiation_type MoK\a
_diffrn_radiation_wavelength 0.71073
_diffrn_reflns_av_R_equivalents 0.0743
_diffrn_reflns_av_unetI/netI 0.0907
_diffrn_reflns_limit_h_max 8
_diffrn_reflns_limit_h_min -8
_diffrn_reflns_limit_k_max 12
_diffrn_reflns_limit_k_min -25
_diffrn_reflns_limit_l_max 28
_diffrn_reflns_limit_l_min -13
_diffrn_reflns_number 8621
_diffrn_reflns_theta_full 25.50
_diffrn_reflns_theta_max 26.02
_diffrn_reflns_theta_min 3.29
_diffrn_source 'SuperNova (Mo) X-ray Source'
_exptl_absorpt_coefficient_mu 1.841
_exptl_absorpt_correction_T_max 1.00000
_exptl_absorpt_correction_T_min 0.80436
_exptl_absorpt_correction_type multi-scan
_exptl_absorpt_process_details
;
CrysAlisPro, Agilent Technologies,
Version 1.171.37.33 (release 27-03-2014 CrysAlis171 .NET)
(compiled Mar 27 2014,17:12:48)
Empirical absorption correction using spherical harmonics,
 implemented in SCALE3 ABSPACK scaling algorithm.
;
_exptl_crystal_colour 'clear light colourless'
_exptl_crystal_colour_lustre clear
_exptl_crystal_colour_modifier light
_exptl_crystal_colour_primary colourless
_exptl_crystal_density_diffrn 1.575
_exptl_crystal_density_method 'not measured'
_exptl_crystal_description block
_exptl_crystal_F_000 1632
_exptl_crystal_size_max 0.33
_exptl_crystal_size_mid 0.31
_exptl_crystal_size_min 0.28
_refine_diff_density_max 0.680
_refine_diff_density_min -1.606
_refine_diff_density_rms 0.226
_refine_ls_extinction_method none
_refine_ls_goodness_of_fit_ref 1.032
_refine_ls_hydrogen_treatment constr
_refine_ls_matrix_type full
_refine_ls_number_parameters 210
_refine_ls_number_reflns 3426
_refine_ls_number_restraints 0
_refine_ls_restrained_S_all 1.032
_refine_ls_R_factor_all 0.1076
_refine_ls_R_factor_gt 0.0639
_refine_ls_shift/su_max 0.001
_refine_ls_shift/su_mean 0.000
_refine_ls_structure_factor_coef Fsqd
_refine_ls_weighting_details 'calc w=1/[\s^2^(Fo^2^)+(0.0741P)^2^+0.0000P] where P=(Fo^2^+2Fc^2^)/3'
_refine_ls_weighting_scheme calc
_refine_ls_wR_factor_gt 0.1407
_refine_ls_wR_factor_ref 0.1839
_reflns_number_gt 1933
_reflns_number_total 3426
_reflns_threshold_expression >2sigma(I)
_cod_data_source_file ol5b01590_si_003.cif
_cod_data_source_block wangjia0512
_cod_depositor_comments 'Adding full bibliography for 1520504--1520505.cif.'
_cod_database_code 1520505
_reflns_odcompleteness_completeness 99.58
_reflns_odcompleteness_iscentric 1
_reflns_odcompleteness_theta 26.32
_olex2_refinement_description
;
1. Fixed Uiso
 At 1.2 times of:
  All C(H) groups
 At 1.5 times of:
  All C(H,H,H) groups
2.a Aromatic/amide H refined with riding coordinates:
 C2(H2), C3(H3), C4(H4), C5(H5), C11(H11), C12(H12), C14(H14), C15(H15),
 C17(H17), C18(H18)
2.b Idealised Me refined as rotating group:
 C2AA(H2AA,H2AB,H2AC), C19(H19A,H19B,H19C)
;
_olex2_date_sample_data_collection 2015-05-13
_olex2_submission_special_instructions 'No special instructions were received'

loop_
_space_group_symop_id
_space_group_symop_operation_xyz
1 'x, y, z'
2 '-x+1/2, -y, z+1/2'
3 'x+1/2, -y+1/2, -z'
4 '-x, y+1/2, -z+1/2'
5 '-x, -y, -z'
6 'x-1/2, y, -z-1/2'
7 '-x-1/2, y-1/2, z'
8 'x, -y-1/2, z-1/2'

loop_
_atom_site_label
_atom_site_type_symbol
_atom_site_fract_x
_atom_site_fract_y
_atom_site_fract_z
_atom_site_U_iso_or_equiv
_atom_site_adp_type
_atom_site_occupancy
_atom_site_calc_flag
_atom_site_refinement_flags_posn
I1 I 0.06755(6) 0.16771(3) 0.69886(2) 0.0607(3) Uani 1 d .
O1 O -0.5425(6) -0.0326(2) 0.6821(2) 0.0595(14) Uani 1 d .
N1 N -0.1229(7) 0.1210(3) 0.4669(3) 0.0478(13) Uani 1 d .
C1 C -0.0465(9) 0.1416(3) 0.4154(3) 0.0457(17) Uani 1 d .
C2 C -0.1117(11) 0.1339(4) 0.3583(4) 0.067(2) Uani 1 d .
H2 H -0.2197 0.1114 0.3504 0.081 Uiso 1 calc R
C2AA C -0.3060(10) 0.0917(4) 0.4706(4) 0.078(3) Uani 1 d .
H2AA H -0.3742 0.1009 0.4358 0.117 Uiso 1 calc GR
H2AB H -0.3709 0.1086 0.5035 0.117 Uiso 1 calc GR
H2AC H -0.2931 0.0463 0.4748 0.117 Uiso 1 calc GR
C3 C -0.0089(15) 0.1609(4) 0.3151(4) 0.071(2) Uani 1 d .
H3 H -0.0523 0.1579 0.2771 0.085 Uiso 1 calc R
C4 C 0.1588(12) 0.1930(4) 0.3247(4) 0.066(2) Uani 1 d .
H4 H 0.2279 0.2085 0.2937 0.079 Uiso 1 calc R
C5 C 0.2189(10) 0.2010(3) 0.3815(3) 0.0571(18) Uani 1 d .
H5 H 0.3279 0.2232 0.3886 0.068 Uiso 1 calc R
C6 C 0.1188(9) 0.1763(3) 0.4279(3) 0.0455(16) Uani 1 d .
C7 C 0.1390(8) 0.1763(3) 0.4891(3) 0.0400(15) Uani 1 d .
C8 C -0.0145(8) 0.1418(3) 0.5134(3) 0.0394(15) Uani 1 d .
C9 C -0.0356(8) 0.1348(3) 0.5735(3) 0.0390(15) Uani 1 d .
C10 C 0.0912(8) 0.1683(3) 0.6075(3) 0.0411(16) Uani 1 d .
C11 C 0.2385(9) 0.2044(3) 0.5847(3) 0.0504(17) Uani 1 d .
H11 H 0.3182 0.2265 0.6092 0.060 Uiso 1 calc R
C12 C 0.2619(9) 0.2062(3) 0.5255(3) 0.0480(16) Uani 1 d .
H12 H 0.3624 0.2279 0.5098 0.058 Uiso 1 calc R
C13 C -0.1782(8) 0.0921(3) 0.5997(3) 0.0405(15) Uani 1 d .
C14 C -0.1520(9) 0.0271(3) 0.5997(3) 0.0509(17) Uani 1 d .
H14 H -0.0485 0.0101 0.5814 0.061 Uiso 1 calc R
C15 C -0.2773(9) -0.0137(3) 0.6267(3) 0.0506(17) Uani 1 d .
H15 H -0.2562 -0.0576 0.6269 0.061 Uiso 1 calc R
C16 C -0.4329(7) 0.0109(3) 0.6531(3) 0.0393(15) Uani 1 d .
C17 C -0.4620(9) 0.0764(3) 0.6530(4) 0.0537(19) Uani 1 d .
H17 H -0.5653 0.0936 0.6713 0.064 Uiso 1 calc R
C18 C -0.3355(8) 0.1160(3) 0.6255(3) 0.0527(18) Uani 1 d .
H18 H -0.3574 0.1598 0.6245 0.063 Uiso 1 calc R
C19 C -0.6846(11) -0.0086(4) 0.7185(4) 0.079(3) Uani 1 d .
H19A H -0.7741 0.0137 0.6954 0.119 Uiso 1 calc GR
H19B H -0.6324 0.0201 0.7466 0.119 Uiso 1 calc GR
H19C H -0.7437 -0.0435 0.7383 0.119 Uiso 1 calc GR

loop_
_atom_site_aniso_label
_atom_site_aniso_U_11
_atom_site_aniso_U_22
_atom_site_aniso_U_33
_atom_site_aniso_U_23
_atom_site_aniso_U_13
_atom_site_aniso_U_12
I1 0.0595(4) 0.0719(4) 0.0507(4) -0.0040(3) -0.0026(2) 0.0027(2)
O1 0.058(3) 0.050(3) 0.071(4) 0.004(3) 0.022(3) -0.015(2)
N1 0.047(3) 0.045(3) 0.052(3) -0.001(3) -0.005(3) -0.007(3)
C1 0.056(4) 0.031(3) 0.050(5) 0.001(3) 0.011(3) -0.004(3)
C2 0.074(5) 0.066(5) 0.062(5) -0.013(5) -0.010(5) -0.008(4)
C2AA 0.064(4) 0.108(7) 0.063(5) -0.002(5) -0.006(4) -0.042(5)
C3 0.088(6) 0.080(7) 0.045(5) 0.004(5) -0.016(5) 0.005(5)
C4 0.098(6) 0.048(4) 0.052(5) 0.011(4) 0.026(5) -0.002(4)
C5 0.066(4) 0.041(4) 0.064(5) -0.003(4) 0.015(4) 0.010(4)
C6 0.045(3) 0.037(4) 0.055(4) 0.003(3) 0.000(4) -0.002(3)
C7 0.032(3) 0.035(3) 0.053(4) 0.011(3) 0.008(3) -0.005(3)
C8 0.031(3) 0.033(3) 0.054(4) -0.003(3) -0.006(3) 0.002(3)
C9 0.037(3) 0.037(3) 0.043(4) -0.003(3) -0.004(3) 0.002(3)
C10 0.046(3) 0.034(3) 0.044(4) 0.017(3) -0.002(3) 0.004(3)
C11 0.045(3) 0.044(4) 0.063(5) -0.018(4) -0.009(4) -0.005(3)
C12 0.045(3) 0.047(4) 0.052(4) 0.001(4) 0.001(3) -0.012(3)
C13 0.032(3) 0.040(4) 0.049(4) 0.006(3) -0.001(3) -0.004(3)
C14 0.048(3) 0.041(4) 0.063(5) -0.010(4) 0.011(4) 0.012(3)
C15 0.063(4) 0.027(3) 0.061(5) -0.003(3) 0.005(4) 0.003(3)
C16 0.038(3) 0.043(4) 0.036(4) -0.010(3) -0.002(3) -0.009(3)
C17 0.044(3) 0.039(4) 0.079(6) -0.010(4) 0.018(4) 0.005(3)
C18 0.043(3) 0.036(3) 0.080(5) 0.002(4) 0.004(4) 0.006(3)
C19 0.081(6) 0.079(6) 0.079(6) -0.021(5) 0.054(5) -0.020(5)

loop_
_atom_type_symbol
_atom_type_description
_atom_type_scat_dispersion_real
_atom_type_scat_dispersion_imag
_atom_type_scat_source
C C 0.0033 0.0016 'International Tables Vol C Tables 4.2.6.8 and 6.1.1.4'
H H 0.0000 0.0000 'International Tables Vol C Tables 4.2.6.8 and 6.1.1.4'
I I -0.4742 1.8119 'International Tables Vol C Tables 4.2.6.8 and 6.1.1.4'
N N 0.0061 0.0033 'International Tables Vol C Tables 4.2.6.8 and 6.1.1.4'
O O 0.0106 0.0060 'International Tables Vol C Tables 4.2.6.8 and 6.1.1.4'

loop_
_geom_angle_atom_site_label_1
_geom_angle_atom_site_label_2
_geom_angle_atom_site_label_3
_geom_angle
C16 O1 C19 118.0(6)
C1 N1 C2AA 123.0(6)
C1 N1 C8 109.7(5)
C8 N1 C2AA 126.6(6)
N1 C1 C2 129.3(7)
N1 C1 C6 108.7(6)
C2 C1 C6 121.9(7)
C1 C2 H2 121.6
C3 C2 C1 116.8(8)
C3 C2 H2 121.6
N1 C2AA H2AA 109.5
N1 C2AA H2AB 109.5
N1 C2AA H2AC 109.5
H2AA C2AA H2AB 109.5
H2AA C2AA H2AC 109.5
H2AB C2AA H2AC 109.5
C2 C3 H3 118.2
C2 C3 C4 123.6(8)
C4 C3 H3 118.2
C3 C4 H4 120.7
C5 C4 C3 118.5(7)
C5 C4 H4 120.7
C4 C5 H5 119.5
C4 C5 C6 121.0(7)
C6 C5 H5 119.5
C5 C6 C1 118.0(7)
C5 C6 C7 135.3(7)
C7 C6 C1 106.7(6)
C6 C7 C8 107.8(6)
C12 C7 C6 132.4(6)
C12 C7 C8 119.5(6)
N1 C8 C7 107.0(6)
N1 C8 C9 131.6(6)
C9 C8 C7 121.4(6)
C8 C9 C13 122.5(6)
C10 C9 C8 115.5(6)
C10 C9 C13 121.9(6)
C9 C10 I1 120.2(5)
C9 C10 C11 123.9(6)
C11 C10 I1 115.8(5)
C10 C11 H11 120.7
C12 C11 C10 118.5(6)
C12 C11 H11 120.7
C7 C12 C11 120.8(6)
C7 C12 H12 119.6
C11 C12 H12 119.6
C14 C13 C9 119.9(6)
C14 C13 C18 118.3(6)
C18 C13 C9 121.8(6)
C13 C14 H14 119.4
C13 C14 C15 121.3(6)
C15 C14 H14 119.4
C14 C15 H15 120.1
C16 C15 C14 119.9(5)
C16 C15 H15 120.1
O1 C16 C15 115.8(6)
O1 C16 C17 124.5(6)
C15 C16 C17 119.5(6)
C16 C17 H17 120.3
C16 C17 C18 119.4(6)
C18 C17 H17 120.3
C13 C18 C17 121.6(6)
C13 C18 H18 119.2
C17 C18 H18 119.2
O1 C19 H19A 109.5
O1 C19 H19B 109.5
O1 C19 H19C 109.5
H19A C19 H19B 109.5
H19A C19 H19C 109.5
H19B C19 H19C 109.5

loop_
_geom_bond_atom_site_label_1
_geom_bond_atom_site_label_2
_geom_bond_distance
I1 C10 2.109(7)
O1 C16 1.379(7)
O1 C19 1.419(8)
N1 C1 1.379(8)
N1 C2AA 1.462(8)
N1 C8 1.396(8)
C1 C2 1.405(10)
C1 C6 1.428(9)
C2 H2 0.9300
C2 C3 1.366(12)
C2AA H2AA 0.9600
C2AA H2AB 0.9600
C2AA H2AC 0.9600
C3 H3 0.9300
C3 C4 1.404(13)
C4 H4 0.9300
C4 C5 1.388(10)
C5 H5 0.9300
C5 C6 1.391(10)
C6 C7 1.417(9)
C7 C8 1.438(8)
C7 C12 1.372(9)
C8 C9 1.399(9)
C9 C10 1.396(9)
C9 C13 1.492(8)
C10 C11 1.408(9)
C11 H11 0.9300
C11 C12 1.375(9)
C12 H12 0.9300
C13 C14 1.372(9)
C13 C18 1.379(8)
C14 H14 0.9300
C14 C15 1.393(9)
C15 H15 0.9300
C15 C16 1.380(8)
C16 C17 1.387(9)
C17 H17 0.9300
C17 C18 1.388(9)
C18 H18 0.9300
C19 H19A 0.9600
C19 H19B 0.9600
C19 H19C 0.9600

loop_
_geom_torsion_atom_site_label_1
_geom_torsion_atom_site_label_2
_geom_torsion_atom_site_label_3
_geom_torsion_atom_site_label_4
_geom_torsion
I1 C10 C11 C12 179.5(5)
O1 C16 C17 C18 175.7(6)
N1 C1 C2 C3 178.4(7)
N1 C1 C6 C5 179.5(6)
N1 C1 C6 C7 -0.4(7)
N1 C8 C9 C10 -173.1(6)
N1 C8 C9 C13 9.6(11)
C1 N1 C8 C7 -0.8(7)
C1 N1 C8 C9 178.1(6)
C1 C2 C3 C4 2.7(14)
C1 C6 C7 C8 -0.1(7)
C1 C6 C7 C12 -174.0(7)
C2 C1 C6 C5 -2.0(10)
C2 C1 C6 C7 178.1(6)
C2 C3 C4 C5 -3.8(14)
C2AA N1 C1 C2 -7.0(11)
C2AA N1 C1 C6 171.3(7)
C2AA N1 C8 C7 -171.0(7)
C2AA N1 C8 C9 8.0(11)
C3 C4 C5 C6 1.9(11)
C4 C5 C6 C1 0.8(10)
C4 C5 C6 C7 -179.2(7)
C5 C6 C7 C8 180.0(7)
C5 C6 C7 C12 6.1(13)
C6 C1 C2 C3 0.3(11)
C6 C7 C8 N1 0.6(7)
C6 C7 C8 C9 -178.5(6)
C6 C7 C12 C11 172.2(7)
C7 C8 C9 C10 5.7(9)
C7 C8 C9 C13 -171.5(5)
C8 N1 C1 C2 -177.5(7)
C8 N1 C1 C6 0.8(7)
C8 C7 C12 C11 -1.1(9)
C8 C9 C10 I1 176.0(4)
C8 C9 C10 C11 -3.4(9)
C8 C9 C13 C14 75.9(8)
C8 C9 C13 C18 -105.8(8)
C9 C10 C11 C12 -1.1(10)
C9 C13 C14 C15 176.4(6)
C9 C13 C18 C17 -175.9(7)
C10 C9 C13 C14 -101.2(8)
C10 C9 C13 C18 77.1(8)
C10 C11 C12 C7 3.4(10)
C12 C7 C8 N1 175.3(6)
C12 C7 C8 C9 -3.7(9)
C13 C9 C10 I1 -6.7(8)
C13 C9 C10 C11 173.9(6)
C13 C14 C15 C16 1.1(11)
C14 C13 C18 C17 2.5(11)
C14 C15 C16 O1 -175.7(6)
C14 C15 C16 C17 -0.6(10)
C15 C16 C17 C18 1.0(11)
C16 C17 C18 C13 -2.0(11)
C18 C13 C14 C15 -2.0(10)
C19 O1 C16 C15 168.9(7)
C19 O1 C16 C17 -6.0(10)
